data_1570657
loop_
_publ_author_name
'Ort&#xed;n-Rubio, Borja'
'Rostoll-Berenguer, Jaume'
'Vila, Carlos'
'Proserpio, Davide M.'
'Guillerm, Vincent'
'Juanhuix, Judith'
'Imaz, Inhar'
'Maspoch, Daniel'

_publ_section_title
;
 Net-clipping as a top-down approach for the prediction of topologies of
 MOFs built from reduced-symmetry linkers.
;
_journal_issue 45
_journal_name_full 'Chemical science'
_journal_page_first 12984
_journal_page_last 12994
_journal_paper_doi 10.1039/d3sc04406h
_journal_volume 14
_journal_year 2023
_chemical_formula_structural icn4
_chemical_formula_sum S
_space_group_IT_number 155
_space_group_name_Hall 'R 3 2"'
_space_group_name_H-M_alt 'R 3 2 :H'
_symmetry_Int_Tables_number 155
_symmetry_space_group_name_H-M 'R 3 2 :H'
_audit_creation_date 2023-08-20
_audit_creation_method ToposPro
_cell_angle_alpha 90
_cell_angle_beta 90
_cell_angle_gamma 120
_cell_formula_units_Z 18
_cell_length_a 4.2493
_cell_length_b 4.2493
_cell_length_c 1.73409
_cell_volume 27.117
_refine_ls_R_factor_all 0
_cod_data_source_file d3sc04406h1.cif
_cod_data_source_block 4-TOPOS_icn4
_cod_original_cell_volume 27.11671
_cod_original_sg_symbol_H-M 'R 3 2'
_cod_database_code 1570657

loop_
_space_group_symop_id
_space_group_symop_operation_xyz
1 x,y,z
2 -y,x-y,z
3 -x+y,-x,z
4 x-y,-y,-z
5 -x,-x+y,-z
6 y,x,-z
7 2/3+x,1/3+y,1/3+z
8 1/3+x,2/3+y,2/3+z
9 2/3-y,1/3+x-y,1/3+z
10 1/3-y,2/3+x-y,2/3+z
11 2/3-x+y,1/3-x,1/3+z
12 1/3-x+y,2/3-x,2/3+z
13 2/3+x-y,1/3-y,1/3-z
14 1/3+x-y,2/3-y,2/3-z
15 2/3-x,1/3-x+y,1/3-z
16 1/3-x,2/3-x+y,2/3-z
17 2/3+y,1/3+x,1/3-z
18 1/3+y,2/3+x,2/3-z

loop_
_atom_site_label
_atom_site_type_symbol
_atom_site_symmetry_multiplicity
_atom_site_fract_x
_atom_site_fract_y
_atom_site_fract_z
_atom_site_occupancy
S1 S 9 0.00000 0.44445 0.00000 1.0000
S2 S 9 0.77682 0.00000 0.00000 1.0000

loop_
_topol_atom.id
_topol_atom.node_id
_topol_atom.atom_label
_topol_atom.element_symbol
1 1 S1 S
2 2 S2 S

loop_
_topol_node.id
_topol_node.label
1 S1
2 S2

loop_
_topol_link.node_id_1
_topol_link.node_id_2
_topol_link.distance
_topol_link.symop_id_1
_topol_link.translation_1_x
_topol_link.translation_1_y
_topol_link.translation_1_z
_topol_link.symop_id_2
_topol_link.translation_2_x
_topol_link.translation_2_y
_topol_link.translation_2_z
_topol_link.type
_topol_link.multiplicity
_topol_link.voronoi_solid_angle
1 1 1.0015 1 0 0 0 10 0 0 -1 v 9 0.00
1 2 1.0014 1 0 0 0 11 0 1 0 v 18 0.00
2 2 0.9957 1 0 0 0 9 0 -1 0 v 9 0.00
